data_4332662
loop_
_publ_author_name
'Kurahashi, Takuya'
'Oda, Kenji'
'Sugimoto, Manabu'
'Ogura, Takashi'
'Fujii, Hiroshi'

_publ_section_title
;
 Trigonal-Bipyramidal Geometry Induced by an External Water Ligand in a
 Sterically Hindered Iron Salen Complex, Related to the Active Site of
 Protocatechuate 3,4-Dioxygenase
;
_journal_issue 19
_journal_name_full 'Inorganic Chemistry'
_journal_page_first 7709
_journal_page_last 7721
_journal_paper_doi 10.1021/ic060650p
_journal_volume 45
_journal_year 2006
_chemical_formula_moiety 'C72 H79 Fe N2 O3, 2.4(C2 H5 O)'
_chemical_formula_sum 'C76.8 H91 Fe N2 O5.4'
_chemical_formula_weight 1184.37
_space_group_IT_number 14
_symmetry_cell_setting monoclinic
_symmetry_Int_Tables_number 14
_symmetry_space_group_name_Hall '-P 2yn'
_symmetry_space_group_name_H-M 'P 1 21/n 1'
_cell_angle_alpha 90
_cell_angle_beta 95.238(8)
_cell_angle_gamma 90
_cell_formula_units_Z 4
_cell_length_a 16.827(6)
_cell_length_b 24.686(9)
_cell_length_c 16.909(6)
_cell_measurement_temperature 296.2
_cell_volume 6995(4)
_computing_cell_refinement P
_computing_data_collection P
_computing_data_reduction 'teXsan Ver. 1.11'
_computing_publication_material 'teXsan Ver. 1.11'
_computing_structure_refinement 'teXsan Ver. 1.10'
_computing_structure_solution SIR92
_diffrn_measured_fraction_theta_full 0.7904
_diffrn_measured_fraction_theta_max 0.7904
_diffrn_radiation_type 'Mo K\a'
_diffrn_radiation_wavelength 0.7107
_diffrn_reflns_av_R_equivalents 0.040
_diffrn_reflns_limit_h_max 22
_diffrn_reflns_limit_h_min -21
_diffrn_reflns_limit_k_max 32
_diffrn_reflns_limit_k_min -31
_diffrn_reflns_limit_l_max 22
_diffrn_reflns_limit_l_min -13
_diffrn_reflns_number 41982
_diffrn_reflns_theta_full 29.88
_diffrn_reflns_theta_max 29.88
_exptl_absorpt_coefficient_mu 0.000
_exptl_absorpt_correction_T_max 1.000
_exptl_absorpt_correction_T_min 1.000
_exptl_absorpt_correction_type multi-scan
_exptl_absorpt_process_details '(Jacobson, 1998)'
_exptl_crystal_colour black
_exptl_crystal_density_diffrn 1.196
_exptl_crystal_density_method 'not measured'
_exptl_crystal_description Prism
_exptl_crystal_size_max 0.300
_exptl_crystal_size_mid 0.200
_exptl_crystal_size_min 0.200
_refine_diff_density_max 4.77
_refine_diff_density_min -1.53
_refine_ls_extinction_method none
_refine_ls_goodness_of_fit_ref 1.952
_refine_ls_hydrogen_treatment noref
_refine_ls_number_parameters 784
_refine_ls_number_reflns 12282
_refine_ls_R_factor_gt 0.1130
_refine_ls_shift/su_max 3.2369
_refine_ls_structure_factor_coef Fsqd
_refine_ls_weighting_details 'w = 1/[\s^2^(Fo^2^) + (0.05000(Max(Fo^2^,0) + 2Fc^2^)/3)^2^]'
_refine_ls_weighting_scheme calc
_refine_ls_wR_factor_ref 0.2598
_reflns_number_gt 6427
_reflns_number_total 15953
_reflns_threshold_expression F^2^>2.0\s(F^2^)
_cod_data_source_file ic060650psup1.cif
_cod_data_source_block MMSOEt
_cod_original_cell_volume 6730.0(9)
_cod_original_formula_sum 'C76.8 H91 Fe N2 O5.4 '
_cod_database_code 4332662

loop_
_symmetry_equiv_pos_as_xyz
x,y,z
1/2-x,1/2+y,1/2-z
-x,-y,-z
1/2+x,1/2-y,1/2+z

loop_
_atom_site_label
_atom_site_type_symbol
_atom_site_fract_x
_atom_site_fract_y
_atom_site_fract_z
_atom_site_U_iso_or_equiv
_atom_site_adp_type
_atom_site_occupancy
_atom_site_calc_flag
_atom_site_refinement_flags
Fe(1) Fe 0.38678(4) 0.19618(3) 0.37938(4) 0.0627(2) Uani 1.00 d .
O(1) O 0.4553(2) 0.2162(1) 0.4686(2) 0.0620(10) Uani 1.00 d .
O(2) O 0.4644(2) 0.1948(1) 0.3071(2) 0.0544(9) Uani 1.00 d .
O(3) O 0.3224(2) 0.2526(1) 0.3399(2) 0.089(1) Uani 1.00 d .
O(4) O 0.1834(5) 0.2705(4) 0.3954(6) 0.237(4) Uani 1.00 d .
O(5) O 0.502(2) 0.025(3) 0.470(2) 1.12(4) Uani 0.80 d P
O(6) O 0.4960(9) 0.0883(9) 0.714(1) 0.35(1) Uani 0.60 d P
N(1) N 0.3085(2) 0.1684(2) 0.4586(2) 0.052(1) Uani 1.00 d .
N(2) N 0.3509(2) 0.1208(1) 0.3315(2) 0.0480(10) Uani 1.00 d .
C(1) C 0.4362(2) 0.2351(2) 0.5372(2) 0.054(1) Uani 1.00 d .
C(2) C 0.4915(2) 0.2674(2) 0.5824(2) 0.056(1) Uani 1.00 d .
C(3) C 0.4700(3) 0.2874(2) 0.6528(3) 0.065(1) Uani 1.00 d .
C(4) C 0.3963(3) 0.2792(2) 0.6819(2) 0.057(1) Uani 1.00 d .
C(5) C 0.3438(2) 0.2468(2) 0.6389(2) 0.056(1) Uani 1.00 d .
C(6) C 0.3613(2) 0.2240(2) 0.5667(2) 0.051(1) Uani 1.00 d .
C(7) C 0.3036(2) 0.1902(2) 0.5267(2) 0.051(1) Uani 1.00 d .
C(8) C 0.2450(2) 0.1327(2) 0.4216(2) 0.046(1) Uani 1.00 d .
C(9) C 0.2837(2) 0.0938(2) 0.3670(2) 0.042(1) Uani 1.00 d .
C(10) C 0.3845(2) 0.0953(2) 0.2786(2) 0.046(1) Uani 1.00 d .
C(11) C 0.4524(2) 0.1124(2) 0.2389(2) 0.048(1) Uani 1.00 d .
C(12) C 0.4832(2) 0.0782(2) 0.1841(2) 0.051(1) Uani 1.00 d .
C(13) C 0.5475(3) 0.0924(2) 0.1443(2) 0.052(1) Uani 1.00 d .
C(14) C 0.5812(2) 0.1413(2) 0.1590(2) 0.048(1) Uani 1.00 d .
C(15) C 0.5541(2) 0.1774(2) 0.2120(2) 0.046(1) Uani 1.00 d .
C(16) C 0.4895(2) 0.1627(2) 0.2551(2) 0.045(1) Uani 1.00 d .
C(17) C 0.5725(3) 0.2794(2) 0.5566(2) 0.059(1) Uani 1.00 d .
C(18) C 0.6365(3) 0.2478(2) 0.5780(3) 0.071(2) Uani 1.00 d .
C(19) C 0.7127(3) 0.2631(3) 0.5615(3) 0.083(2) Uani 1.00 d .
C(20) C 0.7256(3) 0.3104(3) 0.5242(3) 0.088(2) Uani 1.00 d .
C(21) C 0.6615(4) 0.3404(3) 0.5003(3) 0.085(2) Uani 1.00 d .
C(22) C 0.5831(3) 0.3261(2) 0.5142(3) 0.071(2) Uani 1.00 d .
C(23) C 0.6264(3) 0.1972(3) 0.6228(4) 0.108(2) Uani 1.00 d .
C(24) C 0.8093(3) 0.3295(3) 0.5104(4) 0.120(3) Uani 1.00 d .
C(25) C 0.5130(4) 0.3608(3) 0.4856(4) 0.114(3) Uani 1.00 d .
C(26) C 0.3776(3) 0.3042(2) 0.7586(3) 0.061(1) Uani 1.00 d .
C(27) C 0.3491(3) 0.3566(2) 0.7569(3) 0.082(2) Uani 1.00 d .
C(28) C 0.3331(3) 0.3800(2) 0.8285(4) 0.088(2) Uani 1.00 d .
C(29) C 0.3429(3) 0.3534(3) 0.8977(3) 0.083(2) Uani 1.00 d .
C(30) C 0.3714(3) 0.3027(3) 0.8993(3) 0.078(2) Uani 1.00 d .
C(31) C 0.3907(3) 0.2760(2) 0.8284(3) 0.070(2) Uani 1.00 d .
C(32) C 0.3391(5) 0.3863(3) 0.6824(4) 0.142(3) Uani 1.00 d .
C(33) C 0.3232(4) 0.3793(3) 0.9754(3) 0.132(3) Uani 1.00 d .
C(34) C 0.4239(4) 0.2218(3) 0.8306(3) 0.109(2) Uani 1.00 d .
C(35) C 0.1919(2) 0.1046(2) 0.4772(2) 0.046(1) Uani 1.00 d .
C(36) C 0.2243(3) 0.0726(2) 0.5390(2) 0.061(1) Uani 1.00 d .
C(37) C 0.1717(4) 0.0453(2) 0.5846(3) 0.077(2) Uani 1.00 d .
C(38) C 0.0900(4) 0.0504(3) 0.5700(4) 0.095(2) Uani 1.00 d .
C(39) C 0.0613(3) 0.0820(3) 0.5111(3) 0.085(2) Uani 1.00 d .
C(40) C 0.1097(3) 0.1100(2) 0.4632(3) 0.066(1) Uani 1.00 d .
C(41) C 0.3123(3) 0.0653(2) 0.5618(3) 0.084(2) Uani 1.00 d .
C(42) C 0.0359(5) 0.0211(3) 0.6263(4) 0.152(3) Uani 1.00 d .
C(43) C 0.0707(3) 0.1438(3) 0.3998(3) 0.090(2) Uani 1.00 d .
C(44) C 0.2221(2) 0.0682(2) 0.3076(2) 0.045(1) Uani 1.00 d .
C(45) C 0.1847(3) 0.0974(2) 0.2446(2) 0.053(1) Uani 1.00 d .
C(46) C 0.1273(3) 0.0726(2) 0.1931(2) 0.066(2) Uani 1.00 d .
C(47) C 0.1054(3) 0.0208(3) 0.2014(3) 0.079(2) Uani 1.00 d .
C(48) C 0.1440(3) -0.0076(2) 0.2610(3) 0.072(2) Uani 1.00 d .
C(49) C 0.2008(3) 0.0145(2) 0.3158(3) 0.061(1) Uani 1.00 d .
C(50) C 0.2034(3) 0.1540(2) 0.2273(3) 0.071(2) Uani 1.00 d .
C(51) C 0.0424(4) -0.0041(3) 0.1437(4) 0.137(3) Uani 1.00 d .
C(52) C 0.2398(3) -0.0199(2) 0.3793(3) 0.086(2) Uani 1.00 d .
C(53) C 0.5870(3) 0.0559(2) 0.0885(3) 0.054(1) Uani 1.00 d .
C(54) C 0.6478(3) 0.0216(2) 0.1164(3) 0.065(2) Uani 1.00 d .
C(55) C 0.6910(3) -0.0044(2) 0.0620(3) 0.074(2) Uani 1.00 d .
C(56) C 0.6737(3) 0.0016(2) -0.0176(3) 0.073(2) Uani 1.00 d .
C(57) C 0.6110(3) 0.0326(2) -0.0439(3) 0.067(2) Uani 1.00 d .
C(58) C 0.5654(3) 0.0606(2) 0.0070(3) 0.060(1) Uani 1.00 d .
C(59) C 0.6679(4) 0.0144(2) 0.2049(3) 0.100(2) Uani 1.00 d .
C(60) C 0.7236(4) -0.0249(3) -0.0760(3) 0.116(3) Uani 1.00 d .
C(61) C 0.4977(3) 0.0951(2) -0.0240(3) 0.079(2) Uani 1.00 d .
C(62) C 0.5938(2) 0.2296(2) 0.2253(2) 0.049(1) Uani 1.00 d .
C(63) C 0.5861(3) 0.2694(2) 0.1675(3) 0.059(1) Uani 1.00 d .
C(64) C 0.6271(3) 0.3165(2) 0.1809(3) 0.071(2) Uani 1.00 d .
C(65) C 0.6737(3) 0.3270(2) 0.2502(3) 0.075(2) Uani 1.00 d .
C(66) C 0.6799(3) 0.2875(2) 0.3069(3) 0.067(2) Uani 1.00 d .
C(67) C 0.6415(2) 0.2398(2) 0.2966(2) 0.053(1) Uani 1.00 d .
C(68) C 0.5346(4) 0.2612(2) 0.0920(3) 0.094(2) Uani 1.00 d .
C(69) C 0.7187(4) 0.3781(3) 0.2641(4) 0.127(3) Uani 1.00 d .
C(70) C 0.6479(3) 0.1995(2) 0.3621(3) 0.068(2) Uani 1.00 d .
C(71) C 0.3327(6) 0.2778(3) 0.2653(4) 0.148(3) Uani 1.00 d .
C(72) C 0.3890(7) 0.3214(4) 0.2654(7) 0.210(5) Uani 1.00 d .
C(73) C 0.1804(9) 0.3161(7) 0.422(1) 0.282(10) Uani 1.00 d .
C(74) C 0.2358(9) 0.3381(6) 0.4675(8) 0.264(8) Uani 1.00 d .
C(75) C 0.500(2) 0.0326(9) 0.429(1) 0.27(1) Uani 0.80 d P
C(79) C 0.562(1) 0.0815(6) 0.451(1) 0.33(1) Uani 0.80 d P
C(80) C 0.601(2) 0.063(2) 0.738(2) 0.55(2) Uani 0.60 d P
C(82) C 0.559(2) 0.075(2) 0.723(2) 0.56(2) Uani 0.60 d P
H(1) H 0.5083 0.3085 0.6840 0.0780 Uiso 1.00 calc .
H(2) H 0.2936 0.2393 0.6583 0.0677 Uiso 1.00 calc .
H(3) H 0.2571 0.1828 0.5527 0.0619 Uiso 1.00 calc .
H(4) H 0.2108 0.1553 0.3881 0.0554 Uiso 1.00 calc .
H(5) H 0.3062 0.0653 0.3996 0.0510 Uiso 1.00 calc .
H(6) H 0.3621 0.0610 0.2631 0.0548 Uiso 1.00 calc .
H(7) H 0.4589 0.0437 0.1740 0.0616 Uiso 1.00 calc .
H(8) H 0.6255 0.1513 0.1313 0.0584 Uiso 1.00 calc .
H(9) H 0.7566 0.2402 0.5766 0.0998 Uiso 1.00 calc .
H(10) H 0.6695 0.3729 0.4721 0.1015 Uiso 1.00 calc .
H(11) H 0.6051 0.2056 0.6715 0.1295 Uiso 1.00 calc .
H(12) H 0.5905 0.1740 0.5922 0.1295 Uiso 1.00 calc .
H(13) H 0.6764 0.1799 0.6331 0.1295 Uiso 1.00 calc .
H(14) H 0.8472 0.3038 0.5310 0.1437 Uiso 1.00 calc .
H(15) H 0.8130 0.3339 0.4549 0.1437 Uiso 1.00 calc .
H(16) H 0.8193 0.3635 0.5363 0.1437 Uiso 1.00 calc .
H(17) H 0.5307 0.3912 0.4577 0.1371 Uiso 1.00 calc .
H(18) H 0.4767 0.3401 0.4512 0.1371 Uiso 1.00 calc .
H(19) H 0.4866 0.3729 0.5298 0.1371 Uiso 1.00 calc .
H(20) H 0.3143 0.4161 0.8284 0.1061 Uiso 1.00 calc .
H(21) H 0.3790 0.2841 0.9485 0.0936 Uiso 1.00 calc .
H(22) H 0.3885 0.3886 0.6601 0.1701 Uiso 1.00 calc .
H(23) H 0.3012 0.3682 0.6463 0.1701 Uiso 1.00 calc .
H(24) H 0.3200 0.4218 0.6920 0.1701 Uiso 1.00 calc .
H(25) H 0.3539 0.4114 0.9847 0.1566 Uiso 1.00 calc .
H(26) H 0.2681 0.3880 0.9723 0.1566 Uiso 1.00 calc .
H(27) H 0.3357 0.3546 1.0179 0.1566 Uiso 1.00 calc .
H(28) H 0.4289 0.2090 0.8840 0.1314 Uiso 1.00 calc .
H(29) H 0.3898 0.1984 0.7987 0.1314 Uiso 1.00 calc .
H(30) H 0.4751 0.2226 0.8112 0.1314 Uiso 1.00 calc .
H(31) H 0.1929 0.0228 0.6269 0.0916 Uiso 1.00 calc .
H(32) H 0.0051 0.0857 0.5013 0.1021 Uiso 1.00 calc .
H(33) H 0.3257 0.0280 0.5580 0.1015 Uiso 1.00 calc .
H(34) H 0.3418 0.0858 0.5270 0.1015 Uiso 1.00 calc .
H(35) H 0.3249 0.0773 0.6148 0.1015 Uiso 1.00 calc .
H(36) H 0.0477 0.0340 0.6791 0.1810 Uiso 1.00 calc .
H(37) H -0.0186 0.0283 0.6095 0.1810 Uiso 1.00 calc .
H(38) H 0.0452 -0.0167 0.6249 0.1810 Uiso 1.00 calc .
H(39) H 0.1100 0.1612 0.3718 0.1085 Uiso 1.00 calc .
H(40) H 0.0379 0.1218 0.3641 0.1085 Uiso 1.00 calc .
H(41) H 0.0387 0.1704 0.4223 0.1085 Uiso 1.00 calc .
H(42) H 0.1025 0.0932 0.1502 0.0791 Uiso 1.00 calc .
H(43) H 0.1316 -0.0449 0.2657 0.0863 Uiso 1.00 calc .
H(44) H 0.2431 0.1670 0.2665 0.0854 Uiso 1.00 calc .
H(45) H 0.2230 0.1563 0.1765 0.0854 Uiso 1.00 calc .
H(46) H 0.1567 0.1754 0.2280 0.0854 Uiso 1.00 calc .
H(47) H -0.0060 0.0156 0.1444 0.1643 Uiso 1.00 calc .
H(48) H 0.0595 -0.0032 0.0917 0.1643 Uiso 1.00 calc .
H(49) H 0.0338 -0.0407 0.1584 0.1643 Uiso 1.00 calc .
H(50) H 0.2007 -0.0344 0.4101 0.1028 Uiso 1.00 calc .
H(51) H 0.2678 -0.0484 0.3564 0.1028 Uiso 1.00 calc .
H(52) H 0.2765 0.0015 0.4124 0.1028 Uiso 1.00 calc .
H(53) H 0.7342 -0.0271 0.0808 0.0887 Uiso 1.00 calc .
H(54) H 0.5973 0.0356 -0.0996 0.0807 Uiso 1.00 calc .
H(55) H 0.6628 -0.0229 0.2182 0.1190 Uiso 1.00 calc .
H(56) H 0.7211 0.0258 0.2190 0.1190 Uiso 1.00 calc .
H(57) H 0.6323 0.0352 0.2330 0.1190 Uiso 1.00 calc .
H(58) H 0.6908 -0.0484 -0.1097 0.1391 Uiso 1.00 calc .
H(59) H 0.7462 0.0019 -0.1070 0.1391 Uiso 1.00 calc .
H(60) H 0.7647 -0.0455 -0.0479 0.1391 Uiso 1.00 calc .
H(61) H 0.4728 0.1102 0.0192 0.0951 Uiso 1.00 calc .
H(62) H 0.5168 0.1235 -0.0552 0.0951 Uiso 1.00 calc .
H(63) H 0.4602 0.0738 -0.0557 0.0951 Uiso 1.00 calc .
H(64) H 0.6231 0.3434 0.1406 0.0862 Uiso 1.00 calc .
H(65) H 0.7124 0.2938 0.3551 0.0806 Uiso 1.00 calc .
H(66) H 0.4943 0.2884 0.0874 0.1128 Uiso 1.00 calc .
H(67) H 0.5658 0.2635 0.0484 0.1128 Uiso 1.00 calc .
H(68) H 0.5099 0.2265 0.0926 0.1128 Uiso 1.00 calc .
H(69) H 0.7741 0.3704 0.2722 0.1526 Uiso 1.00 calc .
H(70) H 0.7086 0.4011 0.2193 0.1526 Uiso 1.00 calc .
H(71) H 0.7019 0.3955 0.3098 0.1526 Uiso 1.00 calc .
H(72) H 0.6271 0.2146 0.4076 0.0815 Uiso 1.00 calc .
H(73) H 0.6185 0.1680 0.3459 0.0815 Uiso 1.00 calc .
H(74) H 0.7024 0.1902 0.3747 0.0815 Uiso 1.00 calc .
H(75) H 0.3492 0.2506 0.2307 0.1779 Uiso 1.00 calc .
H(76) H 0.2823 0.2918 0.2449 0.1779 Uiso 1.00 calc .
H(77) H 0.4410 0.3079 0.2820 0.2522 Uiso 1.00 calc .
H(78) H 0.3886 0.3359 0.2136 0.2522 Uiso 1.00 calc .
H(79) H 0.3752 0.3486 0.3013 0.2522 Uiso 1.00 calc .
H(82) H 0.2485 0.3268 0.5180 0.3220 Uiso 1.00 calc .
H(83) H 0.2858 0.3365 0.4386 0.3220 Uiso 1.00 calc .
H(84) H 0.2265 0.3784 0.4683 0.3220 Uiso 1.00 calc .
H(87) H 0.6042 0.0666 0.4834 0.3914 Uiso 0.80 calc P
H(89) H 0.5368 0.1093 0.4851 0.3914 Uiso 0.80 calc P
H(92) H 0.6183 0.0569 0.7894 0.8600 Uiso 0.60 calc P
H(93) H 0.5901 0.0330 0.7067 0.8600 Uiso 0.60 calc P
H(94) H 0.6427 0.0847 0.7130 0.8600 Uiso 0.60 calc P
H(95) H 0.1601 0.3394 0.3870 0.3295 Uiso 1.00 calc .
H(96) H 0.1419 0.3112 0.4653 0.3295 Uiso 1.00 calc .
H(97) H 0.5012 0.0217 0.3788 0.3045 Uiso 0.80 calc P
H(98) H 0.4412 0.0509 0.4287 0.3045 Uiso 0.80 calc P
H(99) H 0.5759 0.0985 0.4070 0.3914 Uiso 0.80 calc P
H(100) H 0.5796 0.1161 0.7090 0.4384 Uiso 0.60 calc P
H(101) H 0.5589 0.0917 0.7892 0.4384 Uiso 0.60 calc P

loop_
_atom_site_aniso_label
_atom_site_aniso_U_11
_atom_site_aniso_U_22
_atom_site_aniso_U_33
_atom_site_aniso_U_12
_atom_site_aniso_U_13
_atom_site_aniso_U_23
Fe(1) 0.0596(4) 0.0774(5) 0.0539(4) -0.0130(4) 0.0204(3) -0.0164(4)
O(1) 0.051(2) 0.090(2) 0.048(2) -0.011(2) 0.022(1) -0.025(2)
O(2) 0.057(2) 0.059(2) 0.051(2) -0.010(2) 0.023(1) -0.020(1)
O(3) 0.087(3) 0.080(3) 0.099(3) 0.020(2) 0.009(2) 0.001(2)
O(4) 0.197(7) 0.181(8) 0.335(10) 0.030(6) 0.033(7) -0.016(8)
O(5) 0.45(3) 2.2(2) 0.81(8) 0.58(5) 0.48(4) 0.89(8)
O(6) 0.13(1) 0.49(3) 0.43(2) -0.04(1) -0.01(1) 0.15(2)
N(1) 0.045(2) 0.074(3) 0.039(2) -0.004(2) 0.012(1) -0.007(2)
N(2) 0.038(2) 0.073(2) 0.034(2) -0.005(2) 0.010(1) -0.003(2)
C(1) 0.043(2) 0.075(3) 0.044(2) -0.003(2) 0.008(2) -0.010(2)
C(2) 0.047(2) 0.075(3) 0.047(2) -0.017(2) 0.009(2) -0.012(2)
C(3) 0.055(3) 0.087(4) 0.054(3) -0.012(3) 0.012(2) -0.027(2)
C(4) 0.054(3) 0.073(3) 0.046(2) -0.010(2) 0.012(2) -0.021(2)
C(5) 0.048(3) 0.075(3) 0.049(2) -0.009(2) 0.018(2) -0.014(2)
C(6) 0.042(2) 0.071(3) 0.041(2) -0.008(2) 0.011(2) -0.016(2)
C(7) 0.045(2) 0.066(3) 0.045(2) -0.009(2) 0.015(2) -0.011(2)
C(8) 0.043(2) 0.057(3) 0.039(2) -0.001(2) 0.011(2) -0.005(2)
C(9) 0.041(2) 0.051(3) 0.037(2) -0.007(2) 0.012(2) 0.000(2)
C(10) 0.046(2) 0.044(3) 0.048(2) -0.006(2) 0.012(2) -0.007(2)
C(11) 0.044(2) 0.057(3) 0.044(2) -0.003(2) 0.017(2) -0.005(2)
C(12) 0.053(3) 0.045(3) 0.058(3) -0.011(2) 0.020(2) -0.013(2)
C(13) 0.053(3) 0.056(3) 0.051(3) 0.001(2) 0.019(2) -0.007(2)
C(14) 0.051(3) 0.050(2) 0.048(2) -0.006(2) 0.022(2) -0.007(2)
C(15) 0.049(2) 0.050(2) 0.042(2) -0.007(2) 0.016(2) 0.000(2)
C(16) 0.042(2) 0.053(2) 0.040(2) 0.000(2) 0.008(2) -0.006(2)
C(17) 0.049(2) 0.084(3) 0.045(3) -0.016(2) 0.011(2) -0.026(2)
C(18) 0.053(2) 0.089(4) 0.073(3) -0.006(2) 0.014(2) -0.038(3)
C(19) 0.052(3) 0.115(5) 0.084(4) -0.005(3) 0.012(3) -0.043(3)
C(20) 0.066(3) 0.125(5) 0.077(4) -0.025(3) 0.028(3) -0.040(3)
C(21) 0.078(3) 0.114(5) 0.066(3) -0.023(3) 0.029(3) -0.006(3)
C(22) 0.073(3) 0.087(4) 0.055(3) -0.018(3) 0.019(2) -0.015(2)
C(23) 0.076(4) 0.086(4) 0.163(6) 0.001(4) 0.014(4) 0.000(4)
C(24) 0.072(4) 0.156(6) 0.139(5) -0.046(4) 0.054(4) -0.055(5)
C(25) 0.086(4) 0.136(6) 0.119(5) -0.002(4) -0.004(4) 0.049(4)
C(26) 0.051(3) 0.082(3) 0.052(2) -0.015(3) 0.016(2) -0.028(2)
C(27) 0.077(4) 0.087(4) 0.083(3) 0.013(3) 0.021(3) -0.019(3)
C(28) 0.080(4) 0.096(5) 0.093(3) 0.015(3) 0.027(3) -0.036(3)
C(29) 0.060(3) 0.110(4) 0.083(3) -0.021(3) 0.028(3) -0.044(3)
C(30) 0.071(4) 0.117(4) 0.047(3) -0.017(3) 0.019(2) -0.016(3)
C(31) 0.071(3) 0.088(3) 0.054(2) -0.018(3) 0.019(2) -0.019(2)
C(32) 0.201(8) 0.119(6) 0.107(5) 0.070(6) 0.020(5) 0.015(4)
C(33) 0.103(5) 0.198(7) 0.103(4) -0.033(5) 0.049(4) -0.099(5)
C(34) 0.161(6) 0.096(4) 0.078(4) 0.021(4) 0.040(4) 0.004(4)
C(35) 0.045(2) 0.051(3) 0.045(2) -0.007(2) 0.017(2) -0.015(2)
C(36) 0.074(3) 0.068(3) 0.043(2) -0.004(2) 0.018(2) -0.011(2)
C(37) 0.112(4) 0.068(4) 0.055(3) -0.018(3) 0.035(3) -0.007(3)
C(38) 0.103(4) 0.099(5) 0.092(4) -0.035(4) 0.054(3) -0.036(3)
C(39) 0.047(3) 0.127(6) 0.086(4) -0.032(3) 0.032(3) -0.036(3)
C(40) 0.044(2) 0.095(4) 0.062(3) -0.012(2) 0.016(2) -0.035(2)
C(41) 0.081(3) 0.114(5) 0.057(3) 0.014(4) 0.006(3) 0.015(3)
C(42) 0.170(7) 0.178(7) 0.123(5) -0.098(6) 0.095(5) -0.014(5)
C(43) 0.042(3) 0.137(5) 0.091(4) 0.022(3) 0.003(3) -0.015(3)
C(44) 0.040(2) 0.057(2) 0.042(2) -0.003(2) 0.017(2) -0.009(2)
C(45) 0.053(3) 0.063(3) 0.044(2) 0.001(2) 0.014(2) -0.003(2)
C(46) 0.065(3) 0.094(3) 0.037(2) 0.001(3) 0.000(2) -0.009(3)
C(47) 0.076(4) 0.098(4) 0.065(3) -0.018(3) 0.019(2) -0.019(3)
C(48) 0.082(4) 0.062(4) 0.076(3) -0.035(3) 0.028(2) -0.016(2)
C(49) 0.066(3) 0.060(3) 0.060(3) -0.014(2) 0.032(2) -0.007(2)
C(50) 0.086(4) 0.067(3) 0.059(3) -0.005(3) 0.007(3) 0.010(3)
C(51) 0.127(6) 0.152(7) 0.126(5) -0.062(5) -0.026(4) -0.057(5)
C(52) 0.120(5) 0.058(3) 0.081(4) -0.004(3) 0.020(3) 0.016(3)
C(53) 0.056(3) 0.049(3) 0.060(2) -0.008(2) 0.028(2) -0.011(2)
C(54) 0.069(3) 0.057(3) 0.073(3) 0.009(2) 0.023(2) 0.000(2)
C(55) 0.071(3) 0.066(3) 0.087(3) 0.021(3) 0.027(3) -0.008(3)
C(56) 0.077(4) 0.066(4) 0.079(3) -0.001(2) 0.029(3) -0.022(3)
C(57) 0.076(3) 0.073(4) 0.057(3) -0.008(2) 0.025(2) -0.024(2)
C(58) 0.060(3) 0.060(3) 0.064(2) -0.012(2) 0.021(2) -0.015(2)
C(59) 0.111(5) 0.113(5) 0.075(3) 0.043(4) 0.012(3) 0.009(4)
C(60) 0.125(5) 0.127(5) 0.108(5) 0.037(4) 0.065(4) -0.037(4)
C(61) 0.085(4) 0.085(4) 0.067(3) 0.018(3) 0.013(3) 0.001(3)
C(62) 0.050(3) 0.056(2) 0.044(2) -0.008(2) 0.021(2) -0.010(2)
C(63) 0.070(3) 0.061(3) 0.048(2) -0.008(2) 0.015(2) 0.002(2)
C(64) 0.091(4) 0.062(3) 0.062(3) -0.017(3) 0.014(2) 0.009(3)
C(65) 0.091(4) 0.072(3) 0.063(3) -0.018(3) 0.016(2) -0.007(2)
C(66) 0.069(3) 0.081(3) 0.050(3) -0.033(3) 0.003(2) -0.011(2)
C(67) 0.046(3) 0.068(3) 0.047(2) -0.004(2) 0.013(2) -0.001(2)
C(68) 0.137(5) 0.081(4) 0.058(3) -0.011(4) -0.023(3) 0.021(3)
C(69) 0.183(7) 0.094(5) 0.104(5) -0.077(4) 0.003(5) -0.003(4)
C(70) 0.063(3) 0.084(4) 0.055(3) 0.002(3) -0.002(2) 0.008(2)
C(71) 0.213(9) 0.110(6) 0.124(5) 0.052(5) 0.032(6) 0.056(5)
C(72) 0.29(1) 0.104(7) 0.25(1) -0.011(6) 0.110(10) 0.028(7)
C(73) 0.18(1) 0.17(1) 0.50(3) 0.07(1) 0.05(1) -0.05(1)
C(74) 0.28(2) 0.32(2) 0.179(10) 0.19(1) -0.04(1) -0.11(1)
C(75) 0.32(3) 0.24(2) 0.24(2) 0.04(1) -0.01(2) 0.05(2)
C(79) 0.54(4) 0.13(1) 0.31(2) -0.07(2) 0.03(2) 0.15(1)
C(80) 0.57(5) 0.82(6) 0.31(3) 0.55(5) 0.37(4) 0.36(4)
C(82) 0.14(2) 1.05(8) 0.49(4) 0.11(4) 0.10(3) 0.63(5)

loop_
_atom_type_symbol
_atom_type_description
_atom_type_scat_dispersion_real
_atom_type_scat_dispersion_imag
_atom_type_scat_source
C C 0.003 0.002
;International Tables for Crystallography
(1992, Vol. C, Tables 4.2.6.8 and 6.1.1.1)
;
N N 0.006 0.003
;International Tables for Crystallography
(1992, Vol. C, Tables 4.2.6.8 and 6.1.1.1)
;
O O 0.011 0.006
;International Tables for Crystallography
(1992, Vol. C, Tables 4.2.6.8 and 6.1.1.1)
;
H H 0.000 0.000
;International Tables for Crystallography
(1992, Vol. C, Table 6.1.1.2)
;
Fe Fe 0.346 0.844
;International Tables for Crystallography
(1992, Vol. C, Tables 4.2.6.8 and 6.1.1.1)
;

loop_
_geom_angle_atom_site_label_1
_geom_angle_atom_site_label_2
_geom_angle_atom_site_label_3
_geom_angle
_geom_angle_site_symmetry_1
_geom_angle_publ_flag
O(1) Fe(1) O(2) 96.6(2) . yes
O(1) Fe(1) O(3) 112.9(2) . yes
O(1) Fe(1) N(1) 87.0(2) . yes
O(1) Fe(1) N(2) 132.6(2) . yes
O(2) Fe(1) O(3) 101.5(2) . yes
O(2) Fe(1) N(1) 159.6(2) . yes
O(2) Fe(1) N(2) 85.7(2) . yes
O(3) Fe(1) N(1) 95.5(2) . yes
O(3) Fe(1) N(2) 113.0(2) . yes
N(1) Fe(1) N(2) 77.2(2) . yes
Fe(1) O(1) C(1) 128.2(4) . yes
Fe(1) O(2) C(16) 138.8(4) . yes
Fe(1) O(3) C(71) 122.1(5) . yes
O(5) O(5) C(75) 146(16) 3_656 yes
O(5) O(5) C(79) 140(7) 3_656 yes
C(75) O(5) C(79) 65(7) . yes
Fe(1) N(1) C(7) 122.4(4) . yes
Fe(1) N(1) C(8) 113.6(3) . yes
C(7) N(1) C(8) 121.9(5) . yes
Fe(1) N(2) C(9) 116.5(3) . yes
Fe(1) N(2) C(10) 125.6(4) . yes
C(9) N(2) C(10) 117.8(5) . yes
O(1) C(1) C(2) 118.7(5) . yes
O(1) C(1) C(6) 122.4(5) . yes
C(2) C(1) C(6) 119.0(5) . yes
C(1) C(2) C(3) 117.8(5) . yes
C(1) C(2) C(17) 122.1(5) . yes
C(3) C(2) C(17) 120.1(5) . yes
C(2) C(3) C(4) 124.8(6) . yes
C(3) C(4) C(5) 117.1(5) . yes
C(3) C(4) C(26) 120.9(5) . yes
C(5) C(4) C(26) 122.0(5) . yes
C(4) C(5) C(6) 121.8(5) . yes
C(1) C(6) C(5) 119.5(5) . yes
C(1) C(6) C(7) 122.7(5) . yes
C(5) C(6) C(7) 117.8(5) . yes
N(1) C(7) C(6) 125.8(5) . yes
N(1) C(8) C(9) 107.4(4) . yes
N(1) C(8) C(35) 116.9(4) . yes
C(9) C(8) C(35) 113.3(5) . yes
N(2) C(9) C(8) 110.3(5) . yes
N(2) C(9) C(44) 114.8(4) . yes
C(8) C(9) C(44) 111.2(4) . yes
N(2) C(10) C(11) 127.3(5) . yes
C(10) C(11) C(12) 119.5(5) . yes
C(10) C(11) C(16) 121.7(5) . yes
C(12) C(11) C(16) 118.7(5) . yes
C(11) C(12) C(13) 122.1(5) . yes
C(12) C(13) C(14) 118.4(5) . yes
C(12) C(13) C(53) 124.7(6) . yes
C(14) C(13) C(53) 116.7(5) . yes
C(13) C(14) C(15) 122.9(5) . yes
C(14) C(15) C(16) 119.3(5) . yes
C(14) C(15) C(62) 120.0(5) . yes
C(16) C(15) C(62) 120.7(5) . yes
O(2) C(16) C(11) 120.8(5) . yes
O(2) C(16) C(15) 120.8(5) . yes
C(11) C(16) C(15) 118.4(5) . yes
C(2) C(17) C(18) 122.2(7) . yes
C(2) C(17) C(22) 118.7(7) . yes
C(18) C(17) C(22) 118.9(7) . yes
C(17) C(18) C(19) 121.2(8) . yes
C(17) C(18) C(23) 119.8(7) . yes
C(19) C(18) C(23) 119.0(8) . yes
C(18) C(19) C(20) 121.2(8) . yes
C(19) C(20) C(21) 117.3(8) . yes
C(19) C(20) C(24) 121.8(9) . yes
C(21) C(20) C(24) 120.9(9) . yes
C(20) C(21) C(22) 123.5(8) . yes
C(17) C(22) C(21) 117.7(7) . yes
C(17) C(22) C(25) 120.6(7) . yes
C(21) C(22) C(25) 121.6(7) . yes
C(4) C(26) C(27) 117.9(7) . yes
C(4) C(26) C(31) 120.5(7) . yes
C(27) C(26) C(31) 121.6(6) . yes
C(26) C(27) C(28) 117.7(8) . yes
C(26) C(27) C(32) 120.3(7) . yes
C(28) C(27) C(32) 121.9(8) . yes
C(27) C(28) C(29) 122.6(8) . yes
C(28) C(29) C(30) 119.5(7) . yes
C(28) C(29) C(33) 122.0(9) . yes
C(30) C(29) C(33) 118.6(9) . yes
C(29) C(30) C(31) 121.4(7) . yes
C(26) C(31) C(30) 117.1(7) . yes
C(26) C(31) C(34) 121.5(7) . yes
C(30) C(31) C(34) 121.4(7) . yes
C(8) C(35) C(36) 121.0(5) . yes
C(8) C(35) C(40) 118.9(6) . yes
C(36) C(35) C(40) 120.1(6) . yes
C(35) C(36) C(37) 117.8(6) . yes
C(35) C(36) C(41) 125.0(6) . yes
C(37) C(36) C(41) 117.2(7) . yes
C(36) C(37) C(38) 121.8(8) . yes
C(37) C(38) C(39) 118.5(7) . yes
C(37) C(38) C(42) 118.5(9) . yes
C(39) C(38) C(42) 122.9(9) . yes
C(38) C(39) C(40) 122.9(8) . yes
C(35) C(40) C(39) 118.8(7) . yes
C(35) C(40) C(43) 123.5(6) . yes
C(39) C(40) C(43) 117.7(7) . yes
C(9) C(44) C(45) 121.8(6) . yes
C(9) C(44) C(49) 120.1(6) . yes
C(45) C(44) C(49) 118.1(6) . yes
C(44) C(45) C(46) 119.6(6) . yes
C(44) C(45) C(50) 123.8(6) . yes
C(46) C(45) C(50) 116.6(6) . yes
C(45) C(46) C(47) 122.7(7) . yes
C(46) C(47) C(48) 117.2(7) . yes
C(46) C(47) C(51) 120.4(8) . yes
C(48) C(47) C(51) 122.4(8) . yes
C(47) C(48) C(49) 123.6(7) . yes
C(44) C(49) C(48) 118.7(7) . yes
C(44) C(49) C(52) 121.4(6) . yes
C(48) C(49) C(52) 119.8(7) . yes
C(13) C(53) C(54) 120.8(6) . yes
C(13) C(53) C(58) 118.5(6) . yes
C(54) C(53) C(58) 120.5(6) . yes
C(53) C(54) C(55) 118.5(6) . yes
C(53) C(54) C(59) 120.1(6) . yes
C(55) C(54) C(59) 121.3(7) . yes
C(54) C(55) C(56) 122.0(7) . yes
C(55) C(56) C(57) 118.7(6) . yes
C(55) C(56) C(60) 121.4(7) . yes
C(57) C(56) C(60) 119.9(7) . yes
C(56) C(57) C(58) 122.6(7) . yes
C(53) C(58) C(57) 117.4(6) . yes
C(53) C(58) C(61) 121.4(6) . yes
C(57) C(58) C(61) 121.1(6) . yes
C(15) C(62) C(63) 120.3(6) . yes
C(15) C(62) C(67) 120.5(6) . yes
C(63) C(62) C(67) 119.2(6) . yes
C(62) C(63) C(64) 118.4(6) . yes
C(62) C(63) C(68) 121.3(6) . yes
C(64) C(63) C(68) 120.3(6) . yes
C(63) C(64) C(65) 122.9(7) . yes
C(64) C(65) C(66) 117.8(7) . yes
C(64) C(65) C(69) 122.7(7) . yes
C(66) C(65) C(69) 119.5(7) . yes
C(65) C(66) C(67) 121.8(6) . yes
C(62) C(67) C(66) 119.8(6) . yes
C(62) C(67) C(70) 121.0(6) . yes
C(66) C(67) C(70) 119.1(6) . yes
O(3) C(71) C(72) 117(1) . yes
O(4) C(73) C(74) 124(2) . yes
O(5) C(75) C(79) 90(9) . yes
O(5) C(79) C(75) 23(2) . yes
O(6) C(82) C(80) 168(6) . yes

loop_
_geom_bond_atom_site_label_1
_geom_bond_atom_site_label_2
_geom_bond_distance
_geom_bond_site_symmetry_2
_geom_bond_publ_flag
Fe(1) O(1) 1.879(4) . yes
Fe(1) O(2) 1.869(3) . yes
Fe(1) O(3) 1.850(5) . yes
Fe(1) N(1) 2.080(4) . yes
Fe(1) N(2) 2.096(5) . yes
O(1) C(1) 1.318(6) . yes
O(2) C(16) 1.283(6) . yes
O(3) C(71) 1.431(10) . yes
O(4) C(73) 1.22(2) . yes
O(5) O(5) 1.6(1) 3_656 yes
O(5) C(75) 0.71(6) . yes
O(5) C(79) 1.77(8) . yes
O(6) C(82) 1.11(3) . yes
N(1) C(7) 1.281(6) . yes
N(1) C(8) 1.479(7) . yes
N(2) C(9) 1.485(6) . yes
N(2) C(10) 1.269(6) . yes
C(1) C(2) 1.398(8) . yes
C(1) C(6) 1.424(7) . yes
C(2) C(3) 1.367(8) . yes
C(2) C(17) 1.499(8) . yes
C(3) C(4) 1.390(8) . yes
C(4) C(5) 1.354(8) . yes
C(4) C(26) 1.496(8) . yes
C(5) C(6) 1.399(7) . yes
C(6) C(7) 1.405(8) . yes
C(8) C(9) 1.520(7) . yes
C(8) C(35) 1.521(7) . yes
C(9) C(44) 1.513(7) . yes
C(10) C(11) 1.439(7) . yes
C(11) C(12) 1.390(7) . yes
C(11) C(16) 1.406(8) . yes
C(12) C(13) 1.370(7) . yes
C(13) C(14) 1.348(8) . yes
C(13) C(53) 1.503(8) . yes
C(14) C(15) 1.371(7) . yes
C(15) C(16) 1.411(7) . yes
C(15) C(62) 1.461(8) . yes
C(17) C(18) 1.351(9) . yes
C(17) C(22) 1.379(9) . yes
C(18) C(19) 1.388(9) . yes
C(18) C(23) 1.48(1) . yes
C(19) C(20) 1.35(1) . yes
C(20) C(21) 1.34(1) . yes
C(20) C(24) 1.52(1) . yes
C(21) C(22) 1.406(9) . yes
C(22) C(25) 1.50(1) . yes
C(26) C(27) 1.380(9) . yes
C(26) C(31) 1.370(9) . yes
C(27) C(28) 1.391(9) . yes
C(27) C(32) 1.45(1) . yes
C(28) C(29) 1.34(1) . yes
C(29) C(30) 1.34(1) . yes
C(29) C(33) 1.523(9) . yes
C(30) C(31) 1.432(9) . yes
C(31) C(34) 1.45(1) . yes
C(35) C(36) 1.380(8) . yes
C(35) C(40) 1.389(8) . yes
C(36) C(37) 1.398(8) . yes
C(36) C(41) 1.507(9) . yes
C(37) C(38) 1.38(1) . yes
C(38) C(39) 1.32(1) . yes
C(38) C(42) 1.55(1) . yes
C(39) C(40) 1.384(9) . yes
C(40) C(43) 1.465(10) . yes
C(44) C(45) 1.390(8) . yes
C(44) C(49) 1.384(8) . yes
C(45) C(46) 1.383(8) . yes
C(45) C(50) 1.467(9) . yes
C(46) C(47) 1.342(10) . yes
C(47) C(48) 1.346(10) . yes
C(47) C(51) 1.50(1) . yes
C(48) C(49) 1.382(9) . yes
C(49) C(52) 1.475(9) . yes
C(53) C(54) 1.376(8) . yes
C(53) C(58) 1.398(8) . yes
C(54) C(55) 1.382(8) . yes
C(54) C(59) 1.514(9) . yes
C(55) C(56) 1.359(9) . yes
C(56) C(57) 1.347(9) . yes
C(56) C(60) 1.503(9) . yes
C(57) C(58) 1.389(8) . yes
C(58) C(61) 1.480(9) . yes
C(62) C(63) 1.383(8) . yes
C(62) C(67) 1.407(8) . yes
C(63) C(64) 1.360(9) . yes
C(63) C(68) 1.490(9) . yes
C(64) C(65) 1.374(9) . yes
C(65) C(66) 1.365(9) . yes
C(65) C(69) 1.479(10) . yes
C(66) C(67) 1.347(8) . yes
C(67) C(70) 1.486(8) . yes
C(71) C(72) 1.43(2) . yes
C(73) C(74) 1.27(3) . yes
C(75) C(79) 1.62(4) . yes
C(80) C(82) 0.78(5) . yes

loop_
_geom_contact_atom_site_label_1
_geom_contact_atom_site_label_2
_geom_contact_distance
_geom_contact_site_symmetry_2
O(3) O(4) 2.64(1) .
O(3) C(73) 3.27(2) .
O(3) C(74) 3.44(2) .
O(4) N(1) 3.39(1) .
O(4) C(7) 3.48(1) .
O(4) C(71) 3.49(2) .
O(4) C(8) 3.57(1) .
C(10) C(75) 3.43(3) .
C(19) C(50) 3.485(9) 4_555
C(20) C(50) 3.598(10) 4_555
C(29) C(70) 3.532(10) 4_455
C(46) C(60) 3.537(9) 3_655

loop_
_geom_torsion_atom_site_label_1
_geom_torsion_atom_site_label_2
_geom_torsion_atom_site_label_3
_geom_torsion_atom_site_label_4
_geom_torsion
_geom_torsion_site_symmetry_2
_geom_torsion_site_symmetry_3
_geom_torsion_site_symmetry_4
_geom_torsion_publ_flag
Fe(1) O(1) C(1) C(2) -154.1(5) . . . yes
Fe(1) O(1) C(1) C(6) 25.5(9) . . . yes
Fe(1) O(2) C(16) C(11) 2.5(9) . . . yes
Fe(1) O(2) C(16) C(15) -178.6(4) . . . yes
Fe(1) O(3) C(71) C(72) -86(1) . . . yes
Fe(1) N(1) C(7) C(6) -18.4(9) . . . yes
Fe(1) N(1) C(8) C(9) 43.4(5) . . . yes
Fe(1) N(1) C(8) C(35) 172.1(4) . . . yes
Fe(1) N(2) C(9) C(8) 10.5(5) . . . yes
Fe(1) N(2) C(9) C(44) 137.1(4) . . . yes
Fe(1) N(2) C(10) C(11) -1.4(9) . . . yes
O(1) Fe(1) O(2) C(16) 128.6(6) . . . yes
O(1) Fe(1) O(3) C(71) 110.4(7) . . . yes
O(1) Fe(1) N(1) C(7) 31.4(5) . . . yes
O(1) Fe(1) N(1) C(8) -164.9(4) . . . yes
O(1) Fe(1) N(2) C(9) 83.6(4) . . . yes
O(1) Fe(1) N(2) C(10) -92.1(5) . . . yes
O(1) C(1) C(2) C(3) 178.9(6) . . . yes
O(1) C(1) C(2) C(17) -2.4(10) . . . yes
O(1) C(1) C(6) C(5) -177.9(6) . . . yes
O(1) C(1) C(6) C(7) 2.9(10) . . . yes
O(2) Fe(1) O(1) C(1) 164.6(5) . . . yes
O(2) Fe(1) O(3) C(71) 8.1(8) . . . yes
O(2) Fe(1) N(1) C(7) 132.5(6) . . . yes
O(2) Fe(1) N(1) C(8) -63.8(7) . . . yes
O(2) Fe(1) N(2) C(9) 178.7(4) . . . yes
O(2) Fe(1) N(2) C(10) 2.9(5) . . . yes
O(2) C(16) C(11) C(10) 1.0(9) . . . yes
O(2) C(16) C(11) C(12) -178.0(5) . . . yes
O(2) C(16) C(15) C(14) 177.7(5) . . . yes
O(2) C(16) C(15) C(62) -0.1(9) . . . yes
O(3) Fe(1) O(1) C(1) 59.2(6) . . . yes
O(3) Fe(1) O(2) C(16) -116.4(6) . . . yes
O(3) Fe(1) N(1) C(7) -81.3(5) . . . yes
O(3) Fe(1) N(1) C(8) 82.5(4) . . . yes
O(3) Fe(1) N(2) C(9) -80.7(4) . . . yes
O(3) Fe(1) N(2) C(10) 103.6(5) . . . yes
O(5) O(5) C(75) C(79) 150(10) 3_656 3_656 3_656 yes
O(5) O(5) C(79) C(75) -153(14) 3_656 3_656 3_656 yes
N(1) Fe(1) O(1) C(1) -35.5(5) . . . yes
N(1) Fe(1) O(2) C(16) 29.2(9) . . . yes
N(1) Fe(1) O(3) C(71) -160.5(8) . . . yes
N(1) Fe(1) N(2) C(9) 9.9(4) . . . yes
N(1) Fe(1) N(2) C(10) -165.8(5) . . . yes
N(1) C(7) C(6) C(1) -4(1) . . . yes
N(1) C(7) C(6) C(5) 176.4(6) . . . yes
N(1) C(8) C(9) N(2) -33.3(6) . . . yes
N(1) C(8) C(9) C(44) -161.9(4) . . . yes
N(1) C(8) C(35) C(36) -55.6(7) . . . yes
N(1) C(8) C(35) C(40) 126.8(6) . . . yes
N(2) Fe(1) O(1) C(1) -105.1(5) . . . yes
N(2) Fe(1) O(2) C(16) -3.8(6) . . . yes
N(2) Fe(1) O(3) C(71) -82.1(8) . . . yes
N(2) Fe(1) N(1) C(7) 166.4(5) . . . yes
N(2) Fe(1) N(1) C(8) -29.9(4) . . . yes
N(2) C(9) C(8) C(35) -164.0(4) . . . yes
N(2) C(9) C(44) C(45) -53.8(7) . . . yes
N(2) C(9) C(44) C(49) 127.1(5) . . . yes
N(2) C(10) C(11) C(12) 177.8(6) . . . yes
N(2) C(10) C(11) C(16) -1.2(10) . . . yes
C(1) C(2) C(3) C(4) -1(1) . . . yes
C(1) C(2) C(17) C(18) -90.6(8) . . . yes
C(1) C(2) C(17) C(22) 93.9(8) . . . yes
C(1) C(6) C(5) C(4) 0(1) . . . yes
C(2) C(1) C(6) C(5) 1.7(10) . . . yes
C(2) C(1) C(6) C(7) -177.5(6) . . . yes
C(2) C(3) C(4) C(5) 3(1) . . . yes
C(2) C(3) C(4) C(26) -178.2(7) . . . yes
C(2) C(17) C(18) C(19) -172.2(6) . . . yes
C(2) C(17) C(18) C(23) 5.0(10) . . . yes
C(2) C(17) C(22) C(21) 171.2(6) . . . yes
C(2) C(17) C(22) C(25) -7.6(9) . . . yes
C(3) C(2) C(1) C(6) -0.7(10) . . . yes
C(3) C(2) C(17) C(18) 88.1(8) . . . yes
C(3) C(2) C(17) C(22) -87.5(8) . . . yes
C(3) C(4) C(5) C(6) -2(1) . . . yes
C(3) C(4) C(26) C(27) 85.0(8) . . . yes
C(3) C(4) C(26) C(31) -93.1(8) . . . yes
C(4) C(3) C(2) C(17) 179.4(7) . . . yes
C(4) C(5) C(6) C(7) 179.0(6) . . . yes
C(4) C(26) C(27) C(28) -178.8(6) . . . yes
C(4) C(26) C(27) C(32) 0(1) . . . yes
C(4) C(26) C(31) C(30) 179.8(6) . . . yes
C(4) C(26) C(31) C(34) 0(1) . . . yes
C(5) C(4) C(26) C(27) -96.6(8) . . . yes
C(5) C(4) C(26) C(31) 85.3(9) . . . yes
C(6) C(1) C(2) C(17) 178.0(6) . . . yes
C(6) C(5) C(4) C(26) 179.3(6) . . . yes
C(6) C(7) N(1) C(8) 179.2(6) . . . yes
C(7) N(1) C(8) C(9) -152.8(5) . . . yes
C(7) N(1) C(8) C(35) -24.1(8) . . . yes
C(8) C(9) N(2) C(10) -173.4(5) . . . yes
C(8) C(9) C(44) C(45) 72.3(6) . . . yes
C(8) C(9) C(44) C(49) -106.8(6) . . . yes
C(8) C(35) C(36) C(37) -176.0(5) . . . yes
C(8) C(35) C(36) C(41) 4.7(10) . . . yes
C(8) C(35) C(40) C(39) 176.4(6) . . . yes
C(8) C(35) C(40) C(43) -3.4(9) . . . yes
C(9) N(2) C(10) C(11) -177.1(5) . . . yes
C(9) C(8) C(35) C(36) 70.2(7) . . . yes
C(9) C(8) C(35) C(40) -107.4(6) . . . yes
C(9) C(44) C(45) C(46) -178.3(5) . . . yes
C(9) C(44) C(45) C(50) 3.0(8) . . . yes
C(9) C(44) C(49) C(48) 179.5(5) . . . yes
C(9) C(44) C(49) C(52) -3.1(8) . . . yes
C(10) N(2) C(9) C(44) -46.8(7) . . . yes
C(10) C(11) C(12) C(13) 179.7(6) . . . yes
C(10) C(11) C(16) C(15) -177.9(5) . . . yes
C(11) C(12) C(13) C(14) -0.3(10) . . . yes
C(11) C(12) C(13) C(53) 175.6(6) . . . yes
C(11) C(16) C(15) C(14) -3.4(8) . . . yes
C(11) C(16) C(15) C(62) 178.8(5) . . . yes
C(12) C(11) C(16) C(15) 3.1(8) . . . yes
C(12) C(13) C(14) C(15) 0.1(10) . . . yes
C(12) C(13) C(53) C(54) -88.2(8) . . . yes
C(12) C(13) C(53) C(58) 96.9(8) . . . yes
C(13) C(12) C(11) C(16) -1.3(9) . . . yes
C(13) C(14) C(15) C(16) 1.8(9) . . . yes
C(13) C(14) C(15) C(62) 179.6(6) . . . yes
C(13) C(53) C(54) C(55) -169.4(6) . . . yes
C(13) C(53) C(54) C(59) 8.5(10) . . . yes
C(13) C(53) C(58) C(57) 170.4(6) . . . yes
C(13) C(53) C(58) C(61) -8.1(9) . . . yes
C(14) C(13) C(53) C(54) 87.8(8) . . . yes
C(14) C(13) C(53) C(58) -87.1(7) . . . yes
C(14) C(15) C(62) C(63) 71.4(8) . . . yes
C(14) C(15) C(62) C(67) -107.5(7) . . . yes
C(15) C(14) C(13) C(53) -176.2(6) . . . yes
C(15) C(62) C(63) C(64) -177.1(6) . . . yes
C(15) C(62) C(63) C(68) 2.8(9) . . . yes
C(15) C(62) C(67) C(66) 177.7(6) . . . yes
C(15) C(62) C(67) C(70) -4.4(8) . . . yes
C(16) C(15) C(62) C(63) -110.8(7) . . . yes
C(16) C(15) C(62) C(67) 70.3(8) . . . yes
C(17) C(18) C(19) C(20) 0(1) . . . yes
C(17) C(22) C(21) C(20) 1(1) . . . yes
C(18) C(17) C(22) C(21) -4.4(9) . . . yes
C(18) C(17) C(22) C(25) 176.8(7) . . . yes
C(18) C(19) C(20) C(21) -3(1) . . . yes
C(18) C(19) C(20) C(24) 176.0(7) . . . yes
C(19) C(18) C(17) C(22) 3.3(10) . . . yes
C(19) C(20) C(21) C(22) 1(1) . . . yes
C(20) C(19) C(18) C(23) -176.6(7) . . . yes
C(20) C(21) C(22) C(25) -179.4(8) . . . yes
C(22) C(17) C(18) C(23) -179.4(7) . . . yes
C(22) C(21) C(20) C(24) -177.3(7) . . . yes
C(26) C(27) C(28) C(29) -1(1) . . . yes
C(26) C(31) C(30) C(29) 0(1) . . . yes
C(27) C(26) C(31) C(30) 1.7(10) . . . yes
C(27) C(26) C(31) C(34) -177.2(7) . . . yes
C(27) C(28) C(29) C(30) 1(1) . . . yes
C(27) C(28) C(29) C(33) -178.5(7) . . . yes
C(28) C(27) C(26) C(31) 0(1) . . . yes
C(28) C(29) C(30) C(31) 0(1) . . . yes
C(29) C(28) C(27) C(32) -179.1(9) . . . yes
C(29) C(30) C(31) C(34) 177.9(8) . . . yes
C(31) C(26) C(27) C(32) 177.3(8) . . . yes
C(31) C(30) C(29) C(33) 179.6(6) . . . yes
C(35) C(8) C(9) C(44) 67.4(6) . . . yes
C(35) C(36) C(37) C(38) -1(1) . . . yes
C(35) C(40) C(39) C(38) 0(1) . . . yes
C(36) C(35) C(40) C(39) -1.3(9) . . . yes
C(36) C(35) C(40) C(43) 179.0(6) . . . yes
C(36) C(37) C(38) C(39) 0(1) . . . yes
C(36) C(37) C(38) C(42) -176.8(7) . . . yes
C(37) C(36) C(35) C(40) 1.6(9) . . . yes
C(37) C(38) C(39) C(40) 0(1) . . . yes
C(38) C(37) C(36) C(41) 178.3(7) . . . yes
C(38) C(39) C(40) C(43) -179.9(8) . . . yes
C(40) C(35) C(36) C(41) -177.7(6) . . . yes
C(40) C(39) C(38) C(42) 177.1(7) . . . yes
C(44) C(45) C(46) C(47) 0.3(10) . . . yes
C(44) C(49) C(48) C(47) -2(1) . . . yes
C(45) C(44) C(49) C(48) 0.4(8) . . . yes
C(45) C(44) C(49) C(52) 177.7(6) . . . yes
C(45) C(46) C(47) C(48) -2(1) . . . yes
C(45) C(46) C(47) C(51) 179.8(7) . . . yes
C(46) C(45) C(44) C(49) 0.8(8) . . . yes
C(46) C(47) C(48) C(49) 3(1) . . . yes
C(47) C(46) C(45) C(50) 179.1(6) . . . yes
C(47) C(48) C(49) C(52) 179.8(7) . . . yes
C(49) C(44) C(45) C(50) -177.9(5) . . . yes
C(49) C(48) C(47) C(51) -178.6(7) . . . yes
C(53) C(54) C(55) C(56) -2(1) . . . yes
C(53) C(58) C(57) C(56) 0(1) . . . yes
C(54) C(53) C(58) C(57) -4.5(9) . . . yes
C(54) C(53) C(58) C(61) 177.0(6) . . . yes
C(54) C(55) C(56) C(57) -1(1) . . . yes
C(54) C(55) C(56) C(60) 177.1(7) . . . yes
C(55) C(54) C(53) C(58) 5.3(10) . . . yes
C(55) C(56) C(57) C(58) 2(1) . . . yes
C(56) C(55) C(54) C(59) 180.0(7) . . . yes
C(56) C(57) C(58) C(61) 178.9(7) . . . yes
C(58) C(53) C(54) C(59) -176.7(6) . . . yes
C(58) C(57) C(56) C(60) -176.3(7) . . . yes
C(62) C(63) C(64) C(65) -2(1) . . . yes
C(62) C(67) C(66) C(65) 0(1) . . . yes
C(63) C(62) C(67) C(66) -1.2(9) . . . yes
C(63) C(62) C(67) C(70) 176.7(5) . . . yes
C(63) C(64) C(65) C(66) 1(1) . . . yes
C(63) C(64) C(65) C(69) 179.3(8) . . . yes
C(64) C(63) C(62) C(67) 1.9(9) . . . yes
C(64) C(65) C(66) C(67) 0(1) . . . yes
C(65) C(64) C(63) C(68) 178.1(7) . . . yes
C(65) C(66) C(67) C(70) -177.3(6) . . . yes
C(67) C(62) C(63) C(68) -178.2(6) . . . yes
C(67) C(66) C(65) C(69) -178.7(7) . . . yes
C(75) O(5) O(5) C(75) 180.0 . 3_656 3_656 yes
C(75) O(5) O(5) C(79) -46(15) . 3_656 3_656 yes
C(79) O(5) O(5) C(79) 180.0 . 3_656 3_656 yes
C(79) O(5) O(5) C(79) 180.0 . 3_656 3_656 yes
